data_4108506
loop_
_publ_author_name
'Sumohan Misra'
'Gordon J. Miller'

_publ_section_title
;
 Gd5-xYxTt4 (Tt = Si or Ge): Effect of Metal Substitution on Structure,
 Bonding, and Magnetism
;
_journal_name_full 'Journal of the American Chemical Society'
_journal_page_first 13900
_journal_page_last 13911
_journal_paper_doi 10.1021/ja802848r
_journal_volume 130
_journal_year 2008
_chemical_formula_sum 'Gd4 Si4 Y'
_chemical_formula_weight 830.27
_chemical_name_systematic
; 
 ? 
;
_space_group_IT_number 62
_symmetry_cell_setting orthorhombic
_symmetry_space_group_name_Hall '-P 2ac 2n'
_symmetry_space_group_name_H-M 'P n m a'
_atom_sites_solution_hydrogens geom
_atom_sites_solution_primary direct
_atom_sites_solution_secondary difmap
_audit_creation_method SHELXL-97
_cell_angle_alpha 90.00
_cell_angle_beta 90.00
_cell_angle_gamma 90.00
_cell_formula_units_Z 4
_cell_length_a 7.464(2)
_cell_length_b 14.708(5)
_cell_length_c 7.742(2)
_cell_measurement_temperature 298(2)
_cell_volume 849.9(4)
_computing_cell_refinement 'Bruker SMART'
_computing_data_collection 'Bruker SMART'
_computing_data_reduction 'Bruker SAINT'
_computing_molecular_graphics 'Bruker SHELXTL'
_computing_publication_material 'Bruker SHELXTL'
_computing_structure_refinement 'SHELXL-97 (Sheldrick, 1997)'
_computing_structure_solution 'SHELXS-97 (Sheldrick, 1990)'
_diffrn_ambient_temperature 298(2)
_diffrn_measured_fraction_theta_full 1.000
_diffrn_measured_fraction_theta_max 0.974
_diffrn_measurement_device_type 'CCD area detector'
_diffrn_measurement_method 'phi and omega scans'
_diffrn_radiation_monochromator graphite
_diffrn_radiation_source 'fine-focus sealed tube'
_diffrn_radiation_type MoK\a
_diffrn_radiation_wavelength 0.71073
_diffrn_reflns_av_R_equivalents 0.0802
_diffrn_reflns_av_sigmaI/netI 0.0562
_diffrn_reflns_limit_h_max 9
_diffrn_reflns_limit_h_min -9
_diffrn_reflns_limit_k_max 19
_diffrn_reflns_limit_k_min -19
_diffrn_reflns_limit_l_max 10
_diffrn_reflns_limit_l_min -10
_diffrn_reflns_number 6870
_diffrn_reflns_theta_full 25.00
_diffrn_reflns_theta_max 28.23
_diffrn_reflns_theta_min 2.77
_exptl_absorpt_coefficient_mu 37.999
_exptl_absorpt_correction_type none
_exptl_crystal_colour Metallic
_exptl_crystal_density_diffrn 6.489
_exptl_crystal_density_meas 0
_exptl_crystal_description Plates
_exptl_crystal_F_000 1404
_exptl_crystal_size_max 0.05
_exptl_crystal_size_mid 0.02
_exptl_crystal_size_min 0.01
_refine_diff_density_max 2.700
_refine_diff_density_min -1.802
_refine_diff_density_rms 0.463
_refine_ls_extinction_coef 0.00031(8)
_refine_ls_extinction_expression Fc^*^=kFc[1+0.001xFc^2^\l^3^/sin(2\q)]^-1/4^
_refine_ls_extinction_method SHELXL
_refine_ls_goodness_of_fit_ref 1.088
_refine_ls_hydrogen_treatment mixed
_refine_ls_matrix_type full
_refine_ls_number_parameters 50
_refine_ls_number_reflns 1063
_refine_ls_number_restraints 0
_refine_ls_restrained_S_all 1.088
_refine_ls_R_factor_all 0.0520
_refine_ls_R_factor_gt 0.0356
_refine_ls_shift/su_max 0.001
_refine_ls_shift/su_mean 0.000
_refine_ls_structure_factor_coef Fsqd
_refine_ls_weighting_details 'calc w=1/[\s^2^(Fo^2^)+(0.0227P)^2^+2.4575P] where P=(Fo^2^+2Fc^2^)/3'
_refine_ls_weighting_scheme calc
_refine_ls_wR_factor_gt 0.0702
_refine_ls_wR_factor_ref 0.0756
_reflns_number_gt 878
_reflns_number_total 1063
_reflns_threshold_expression >2sigma(I)
_cod_data_source_file ja802848r_si_002_GdYSi_1.cif
_cod_data_source_block sm1581x
_cod_original_cell_volume 849.9(5)
_cod_database_code 4108506

loop_
_symmetry_equiv_pos_as_xyz
'x, y, z'
'-x+1/2, -y, z+1/2'
'-x, y+1/2, -z'
'x+1/2, -y+1/2, -z+1/2'
'-x, -y, -z'
'x-1/2, y, -z-1/2'
'x, -y-1/2, z'
'-x-1/2, y-1/2, z-1/2'

loop_
_atom_site_label
_atom_site_type_symbol
_atom_site_fract_x
_atom_site_fract_y
_atom_site_fract_z
_atom_site_U_iso_or_equiv
_atom_site_adp_type
_atom_site_occupancy
_atom_site_symmetry_multiplicity
_atom_site_calc_flag
_atom_site_refinement_flags
Gd1 Gd 1.02763(8) 0.40299(4) 0.18202(7) 0.0095(2) Uani 0.87(2) 1 d P
Y1 Y 1.02763(8) 0.40299(4) 0.18202(7) 0.0095(2) Uani 0.13(2) 1 d P
Gd2 Gd 0.68334(8) 0.37759(4) 0.82025(8) 0.0077(2) Uani 0.740(19) 1 d P
Y2 Y 0.68334(8) 0.37759(4) 0.82025(8) 0.0077(2) Uani 0.260(19) 1 d P
Gd3 Gd 0.14624(11) 0.7500 0.51242(11) 0.0080(3) Uani 0.692(18) 2 d SP
Y3 Y 0.14624(11) 0.7500 0.51242(11) 0.0080(3) Uani 0.308(18) 2 d SP
Si1 Si 0.8553(4) 0.4606(2) 0.5283(4) 0.0104(9) Uani 1 1 d .
Si2 Si 0.0214(6) 0.7500 0.1017(6) 0.0105(11) Uani 1 2 d S
Si3 Si 0.2620(6) 0.7500 0.8755(6) 0.0107(11) Uani 1 2 d S

loop_
_atom_site_aniso_label
_atom_site_aniso_U_11
_atom_site_aniso_U_22
_atom_site_aniso_U_33
_atom_site_aniso_U_23
_atom_site_aniso_U_13
_atom_site_aniso_U_12
Gd1 0.0107(4) 0.0086(3) 0.0093(3) -0.0011(2) 0.0016(2) -0.0016(2)
Y1 0.0107(4) 0.0086(3) 0.0093(3) -0.0011(2) 0.0016(2) -0.0016(2)
Gd2 0.0089(4) 0.0060(3) 0.0083(4) -0.0003(2) 0.0011(2) 0.0007(2)
Y2 0.0089(4) 0.0060(3) 0.0083(4) -0.0003(2) 0.0011(2) 0.0007(2)
Gd3 0.0076(5) 0.0074(5) 0.0089(5) 0.000 0.0002(4) 0.000
Y3 0.0076(5) 0.0074(5) 0.0089(5) 0.000 0.0002(4) 0.000
Si1 0.0131(17) 0.0112(17) 0.0068(16) 0.0026(12) -0.0007(13) -0.0022(12)
Si2 0.014(2) 0.008(2) 0.010(2) 0.000 0.0003(18) 0.000
Si3 0.007(2) 0.008(2) 0.017(2) 0.000 -0.0015(18) 0.000

loop_
_atom_type_symbol
_atom_type_description
_atom_type_scat_dispersion_real
_atom_type_scat_dispersion_imag
_atom_type_scat_source
Si Si 0.0817 0.0704 'International Tables Vol C Tables 4.2.6.8 and 6.1.1.4'
Y Y -2.7962 3.5667 'International Tables Vol C Tables 4.2.6.8 and 6.1.1.4'
Gd Gd -0.1653 3.9035 'International Tables Vol C Tables 4.2.6.8 and 6.1.1.4'

loop_
_geom_angle_atom_site_label_1
_geom_angle_atom_site_label_2
_geom_angle_atom_site_label_3
_geom_angle
_geom_angle_site_symmetry_1
_geom_angle_site_symmetry_3
Si1 Gd1 Si1 135.95(10) 6_656 .
Si1 Gd1 Si3 93.02(10) 6_656 2_664
Si1 Gd1 Si3 89.46(10) . 2_664
Si1 Gd1 Si1 88.90(4) 6_656 5_766
Si1 Gd1 Si1 47.17(10) . 5_766
Si3 Gd1 Si1 88.74(9) 2_664 5_766
Si1 Gd1 Si3 132.14(10) 6_656 5_666
Si1 Gd1 Si3 91.88(10) . 5_666
Si3 Gd1 Si3 84.16(7) 2_664 5_666
Si1 Gd1 Si3 138.55(10) 5_766 5_666
Si1 Gd1 Si2 85.39(10) 6_656 5_665
Si1 Gd1 Si2 138.44(9) . 5_665
Si3 Gd1 Si2 83.05(9) 2_664 5_665
Si1 Gd1 Si2 169.72(10) 5_766 5_665
Si3 Gd1 Si2 46.79(11) 5_666 5_665
Si1 Gd1 Y3 146.24(6) 6_656 5_666
Si1 Gd1 Y3 55.80(6) . 5_666
Si3 Gd1 Y3 53.27(8) 2_664 5_666
Si1 Gd1 Y3 91.79(6) 5_766 5_666
Si3 Gd1 Y3 52.02(8) 5_666 5_666
Si2 Gd1 Y3 88.25(7) 5_665 5_666
Si1 Gd1 Gd3 146.24(6) 6_656 5_666
Si1 Gd1 Gd3 55.80(6) . 5_666
Si3 Gd1 Gd3 53.27(8) 2_664 5_666
Si1 Gd1 Gd3 91.79(6) 5_766 5_666
Si3 Gd1 Gd3 52.02(8) 5_666 5_666
Si2 Gd1 Gd3 88.25(7) 5_665 5_666
Y3 Gd1 Gd3 0.00(3) 5_666 5_666
Si1 Gd1 Y3 55.43(6) 6_656 2_664
Si1 Gd1 Y3 140.92(6) . 2_664
Si3 Gd1 Y3 51.63(8) 2_664 2_664
Si1 Gd1 Y3 118.51(6) 5_766 2_664
Si3 Gd1 Y3 88.02(7) 5_666 2_664
Si2 Gd1 Y3 51.30(8) 5_665 2_664
Y3 Gd1 Y3 95.50(3) 5_666 2_664
Gd3 Gd1 Y3 95.50(3) 5_666 2_664
Si1 Gd1 Gd3 55.43(6) 6_656 2_664
Si1 Gd1 Gd3 140.92(6) . 2_664
Si3 Gd1 Gd3 51.63(8) 2_664 2_664
Si1 Gd1 Gd3 118.51(6) 5_766 2_664
Si3 Gd1 Gd3 88.02(7) 5_666 2_664
Si2 Gd1 Gd3 51.30(8) 5_665 2_664
Y3 Gd1 Gd3 95.50(3) 5_666 2_664
Gd3 Gd1 Gd3 95.50(3) 5_666 2_664
Y3 Gd1 Gd3 0.00(3) 2_664 2_664
Si1 Gd1 Gd2 104.46(6) 6_656 2_664
Si1 Gd1 Gd2 48.82(6) . 2_664
Si3 Gd1 Gd2 133.96(8) 2_664 2_664
Si1 Gd1 Gd2 50.30(6) 5_766 2_664
Si3 Gd1 Gd2 111.54(7) 5_666 2_664
Si2 Gd1 Gd2 139.62(7) 5_665 2_664
Y3 Gd1 Gd2 101.78(3) 5_666 2_664
Gd3 Gd1 Gd2 101.78(3) 5_666 2_664
Y3 Gd1 Gd2 159.33(2) 2_664 2_664
Gd3 Gd1 Gd2 159.33(2) 2_664 2_664
Si1 Gd1 Y2 104.46(6) 6_656 2_664
Si1 Gd1 Y2 48.82(6) . 2_664
Si3 Gd1 Y2 133.96(8) 2_664 2_664
Si1 Gd1 Y2 50.30(6) 5_766 2_664
Si3 Gd1 Y2 111.54(7) 5_666 2_664
Si2 Gd1 Y2 139.62(7) 5_665 2_664
Y3 Gd1 Y2 101.78(3) 5_666 2_664
Gd3 Gd1 Y2 101.78(3) 5_666 2_664
Y3 Gd1 Y2 159.33(2) 2_664 2_664
Gd3 Gd1 Y2 159.33(2) 2_664 2_664
Gd2 Gd1 Y2 0.000(17) 2_664 2_664
Si1 Gd2 Si1 97.66(5) . 2_665
Si1 Gd2 Si2 92.88(10) . 2_565
Si1 Gd2 Si2 142.34(10) 2_665 2_565
Si1 Gd2 Si2 95.59(10) . 5_666
Si1 Gd2 Si2 118.91(10) 2_665 5_666
Si2 Gd2 Si2 95.70(7) 2_565 5_666
Si1 Gd2 Si1 120.23(11) . 6_557
Si1 Gd2 Si1 50.24(11) 2_665 6_557
Si2 Gd2 Si1 93.48(10) 2_565 6_557
Si2 Gd2 Si1 142.45(11) 5_666 6_557
Si1 Gd2 Si3 144.34(10) . 5_667
Si1 Gd2 Si3 95.17(9) 2_665 5_667
Si2 Gd2 Si3 96.96(9) 2_565 5_667
Si2 Gd2 Si3 49.44(12) 5_666 5_667
Si1 Gd2 Si3 93.34(10) 6_557 5_667
Si1 Gd2 Y3 58.39(7) . 5_666
Si1 Gd2 Y3 154.99(6) 2_665 5_666
Si2 Gd2 Y3 54.14(9) 2_565 5_666
Si2 Gd2 Y3 61.96(9) 5_666 5_666
Si1 Gd2 Y3 145.58(6) 6_557 5_666
Si3 Gd2 Y3 101.20(7) 5_667 5_666
Si1 Gd2 Gd3 58.39(7) . 5_666
Si1 Gd2 Gd3 154.99(6) 2_665 5_666
Si2 Gd2 Gd3 54.14(9) 2_565 5_666
Si2 Gd2 Gd3 61.96(9) 5_666 5_666
Si1 Gd2 Gd3 145.58(6) 6_557 5_666
Si3 Gd2 Gd3 101.20(7) 5_667 5_666
Y3 Gd2 Gd3 0.000(19) 5_666 5_666
Si1 Gd2 Y3 153.34(7) . 2_565
Si1 Gd2 Y3 97.90(7) 2_665 2_565
Si2 Gd2 Y3 61.97(9) 2_565 2_565
Si2 Gd2 Y3 95.66(7) 5_666 2_565
Si1 Gd2 Y3 57.59(6) 6_557 2_565
Si3 Gd2 Y3 54.75(8) 5_667 2_565
Y3 Gd2 Y3 106.97(3) 5_666 2_565
Gd3 Gd2 Y3 106.97(3) 5_666 2_565
Si1 Gd2 Gd3 153.34(7) . 2_565
Si1 Gd2 Gd3 97.90(7) 2_665 2_565
Si2 Gd2 Gd3 61.97(9) 2_565 2_565
Si2 Gd2 Gd3 95.66(7) 5_666 2_565
Si1 Gd2 Gd3 57.59(6) 6_557 2_565
Si3 Gd2 Gd3 54.75(8) 5_667 2_565
Y3 Gd2 Gd3 106.97(3) 5_666 2_565
Gd3 Gd2 Gd3 106.97(3) 5_666 2_565
Y3 Gd2 Gd3 0.00(2) 2_565 2_565
Si1 Gd2 Gd1 66.23(6) . 2_665
Si1 Gd2 Gd1 53.67(6) 2_665 2_665
Si2 Gd2 Gd1 99.58(6) 2_565 2_665
Si2 Gd2 Gd1 156.66(6) 5_666 2_665
Si1 Gd2 Gd1 54.11(6) 6_557 2_665
Si3 Gd2 Gd1 144.06(7) 5_667 2_665
Y3 Gd2 Gd1 114.36(3) 5_666 2_665
Gd3 Gd2 Gd1 114.36(3) 5_666 2_665
Y3 Gd2 Gd1 107.07(3) 2_565 2_665
Gd3 Gd2 Gd1 107.07(3) 2_565 2_665
Si1 Gd2 Y1 66.23(6) . 2_665
Si1 Gd2 Y1 53.67(6) 2_665 2_665
Si2 Gd2 Y1 99.58(6) 2_565 2_665
Si2 Gd2 Y1 156.66(6) 5_666 2_665
Si1 Gd2 Y1 54.11(6) 6_557 2_665
Si3 Gd2 Y1 144.06(7) 5_667 2_665
Y3 Gd2 Y1 114.36(3) 5_666 2_665
Gd3 Gd2 Y1 114.36(3) 5_666 2_665
Y3 Gd2 Y1 107.07(3) 2_565 2_665
Gd3 Gd2 Y1 107.07(3) 2_565 2_665
Gd1 Gd2 Y1 0.00(2) 2_665 2_665
Si2 Gd3 Si3 90.44(12) 6_656 .
Si2 Gd3 Si3 179.31(12) 6_656 6_557
Si3 Gd3 Si3 90.25(8) . 6_557
Si2 Gd3 Si1 88.45(6) 6_656 3_656
Si3 Gd3 Si1 95.61(6) . 3_656
Si3 Gd3 Si1 91.48(6) 6_557 3_656
Si2 Gd3 Si1 88.45(6) 6_656 5_666
Si3 Gd3 Si1 95.61(6) . 5_666
Si3 Gd3 Si1 91.48(6) 6_557 5_666
Si1 Gd3 Si1 168.37(12) 3_656 5_666
Si2 Gd3 Si2 88.81(8) 6_656 .
Si3 Gd3 Si2 179.26(12) . .
Si3 Gd3 Si2 90.50(12) 6_557 .
Si1 Gd3 Si2 84.37(6) 3_656 .
Si1 Gd3 Si2 84.37(6) 5_666 .
Si2 Gd3 Y2 54.59(7) 6_656 3_656
Si3 Gd3 Y2 127.49(7) . 3_656
Si3 Gd3 Y2 124.90(7) 6_557 3_656
Si1 Gd3 Y2 51.77(6) 3_656 3_656
Si1 Gd3 Y2 118.00(6) 5_666 3_656
Si2 Gd3 Y2 51.97(6) . 3_656
Si2 Gd3 Y2 54.59(7) 6_656 5_666
Si3 Gd3 Y2 127.49(7) . 5_666
Si3 Gd3 Y2 124.90(7) 6_557 5_666
Si1 Gd3 Y2 118.00(6) 3_656 5_666
Si1 Gd3 Y2 51.77(6) 5_666 5_666
Si2 Gd3 Y2 51.97(6) . 5_666
Y2 Gd3 Y2 66.31(3) 3_656 5_666
Si2 Gd3 Gd2 54.59(7) 6_656 3_656
Si3 Gd3 Gd2 127.49(7) . 3_656
Si3 Gd3 Gd2 124.90(7) 6_557 3_656
Si1 Gd3 Gd2 51.77(6) 3_656 3_656
Si1 Gd3 Gd2 118.00(6) 5_666 3_656
Si2 Gd3 Gd2 51.97(6) . 3_656
Y2 Gd3 Gd2 0.00(2) 3_656 3_656
Y2 Gd3 Gd2 66.31(3) 5_666 3_656
Si2 Gd3 Gd2 54.59(7) 6_656 5_666
Si3 Gd3 Gd2 127.49(7) . 5_666
Si3 Gd3 Gd2 124.90(7) 6_557 5_666
Si1 Gd3 Gd2 118.00(6) 3_656 5_666
Si1 Gd3 Gd2 51.77(6) 5_666 5_666
Si2 Gd3 Gd2 51.97(6) . 5_666
Y2 Gd3 Gd2 66.31(3) 3_656 5_666
Y2 Gd3 Gd2 0.00(2) 5_666 5_666
Gd2 Gd3 Gd2 66.31(3) 3_656 5_666
Si2 Gd3 Y2 123.56(7) 6_656 2_564
Si3 Gd3 Y2 128.66(7) . 2_564
Si3 Gd3 Y2 55.92(7) 6_557 2_564
Si1 Gd3 Y2 119.83(6) 3_656 2_564
Si1 Gd3 Y2 53.82(6) 5_666 2_564
Si2 Gd3 Y2 51.87(6) . 2_564
Y2 Gd3 Y2 103.84(3) 3_656 2_564
Y2 Gd3 Y2 68.98(2) 5_666 2_564
Gd2 Gd3 Y2 103.84(3) 3_656 2_564
Gd2 Gd3 Y2 68.98(2) 5_666 2_564
Si2 Gd3 Gd2 123.56(7) 6_656 2_564
Si3 Gd3 Gd2 128.66(7) . 2_564
Si3 Gd3 Gd2 55.92(7) 6_557 2_564
Si1 Gd3 Gd2 119.83(6) 3_656 2_564
Si1 Gd3 Gd2 53.82(6) 5_666 2_564
Si2 Gd3 Gd2 51.87(6) . 2_564
Y2 Gd3 Gd2 103.84(3) 3_656 2_564
Y2 Gd3 Gd2 68.98(2) 5_666 2_564
Gd2 Gd3 Gd2 103.84(3) 3_656 2_564
Gd2 Gd3 Gd2 68.98(2) 5_666 2_564
Y2 Gd3 Gd2 0.000(14) 2_564 2_564
Si1 Si1 Gd2 136.37(19) 5_766 .
Si1 Si1 Y2 66.71(13) 5_766 2_664
Gd2 Si1 Y2 138.12(12) . 2_664
Si1 Si1 Gd2 66.71(13) 5_766 2_664
Gd2 Si1 Gd2 138.12(12) . 2_664
Y2 Si1 Gd2 0.00(3) 2_664 2_664
Si1 Si1 Y2 63.05(13) 5_766 6_657
Gd2 Si1 Y2 83.29(8) . 6_657
Y2 Si1 Y2 129.76(11) 2_664 6_657
Gd2 Si1 Y2 129.76(11) 2_664 6_657
Si1 Si1 Gd2 63.05(13) 5_766 6_657
Gd2 Si1 Gd2 83.29(8) . 6_657
Y2 Si1 Gd2 129.76(11) 2_664 6_657
Gd2 Si1 Gd2 129.76(11) 2_664 6_657
Y2 Si1 Gd2 0.00(3) 6_657 6_657
Si1 Si1 Gd1 136.81(19) 5_766 6_556
Gd2 Si1 Gd1 86.80(8) . 6_556
Y2 Si1 Gd1 81.46(8) 2_664 6_556
Gd2 Si1 Gd1 81.46(8) 2_664 6_556
Y2 Si1 Gd1 138.96(11) 6_657 6_556
Gd2 Si1 Gd1 138.96(11) 6_657 6_556
Si1 Si1 Y1 136.81(19) 5_766 6_556
Gd2 Si1 Y1 86.80(8) . 6_556
Y2 Si1 Y1 81.46(8) 2_664 6_556
Gd2 Si1 Y1 81.46(8) 2_664 6_556
Y2 Si1 Y1 138.96(11) 6_657 6_556
Gd2 Si1 Y1 138.96(11) 6_657 6_556
Gd1 Si1 Y1 0.00(2) 6_556 6_556
Si1 Si1 Gd1 67.31(13) 5_766 .
Gd2 Si1 Gd1 138.78(11) . .
Y2 Si1 Gd1 77.51(8) 2_664 .
Gd2 Si1 Gd1 77.51(8) 2_664 .
Y2 Si1 Gd1 83.52(8) 6_657 .
Gd2 Si1 Gd1 83.52(8) 6_657 .
Gd1 Si1 Gd1 78.18(8) 6_556 .
Y1 Si1 Gd1 78.18(8) 6_556 .
Si1 Si1 Y3 116.66(18) 5_766 5_666
Gd2 Si1 Y3 69.84(7) . 5_666
Y2 Si1 Y3 139.74(11) 2_664 5_666
Gd2 Si1 Y3 139.74(11) 2_664 5_666
Y2 Si1 Y3 68.59(7) 6_657 5_666
Gd2 Si1 Y3 68.59(7) 6_657 5_666
Gd1 Si1 Y3 70.59(7) 6_556 5_666
Y1 Si1 Y3 70.59(7) 6_556 5_666
Gd1 Si1 Y3 68.98(7) . 5_666
Si3 Si2 Y3 118.19(19) 1_554 6_556
Si3 Si2 Gd3 118.19(19) 1_554 6_556
Y3 Si2 Gd3 0.000(10) 6_556 6_556
Si3 Si2 Y2 140.40(6) 1_554 8_665
Y3 Si2 Y2 71.28(9) 6_556 8_665
Gd3 Si2 Y2 71.28(9) 6_556 8_665
Si3 Si2 Gd2 140.40(6) 1_554 8_665
Y3 Si2 Gd2 71.28(9) 6_556 8_665
Gd3 Si2 Gd2 71.28(9) 6_556 8_665
Y2 Si2 Gd2 0.00(2) 8_665 8_665
Si3 Si2 Y2 140.40(6) 1_554 2_564
Y3 Si2 Y2 71.28(9) 6_556 2_564
Gd3 Si2 Y2 71.28(9) 6_556 2_564
Y2 Si2 Y2 78.93(11) 8_665 2_564
Gd2 Si2 Y2 78.93(11) 8_665 2_564
Si3 Si2 Gd2 140.40(6) 1_554 2_564
Y3 Si2 Gd2 71.28(9) 6_556 2_564
Gd3 Si2 Gd2 71.28(9) 6_556 2_564
Y2 Si2 Gd2 78.93(11) 8_665 2_564
Gd2 Si2 Gd2 78.93(11) 8_665 2_564
Y2 Si2 Gd2 0.00(2) 2_564 2_564
Si3 Si2 Y2 66.99(12) 1_554 3_656
Y3 Si2 Y2 140.55(6) 6_556 3_656
Gd3 Si2 Y2 140.55(6) 6_556 3_656
Y2 Si2 Y2 82.26(7) 8_665 3_656
Gd2 Si2 Y2 82.26(7) 8_665 3_656
Y2 Si2 Y2 132.22(16) 2_564 3_656
Gd2 Si2 Y2 132.22(16) 2_564 3_656
Si3 Si2 Gd2 66.99(12) 1_554 3_656
Y3 Si2 Gd2 140.55(6) 6_556 3_656
Gd3 Si2 Gd2 140.55(6) 6_556 3_656
Y2 Si2 Gd2 82.26(7) 8_665 3_656
Gd2 Si2 Gd2 82.26(7) 8_665 3_656
Y2 Si2 Gd2 132.22(16) 2_564 3_656
Gd2 Si2 Gd2 132.22(16) 2_564 3_656
Y2 Si2 Gd2 0.00(3) 3_656 3_656
Si3 Si2 Gd2 66.99(12) 1_554 5_666
Y3 Si2 Gd2 140.55(6) 6_556 5_666
Gd3 Si2 Gd2 140.55(6) 6_556 5_666
Y2 Si2 Gd2 132.22(16) 8_665 5_666
Gd2 Si2 Gd2 132.22(16) 8_665 5_666
Y2 Si2 Gd2 82.26(7) 2_564 5_666
Gd2 Si2 Gd2 82.26(7) 2_564 5_666
Y2 Si2 Gd2 78.79(11) 3_656 5_666
Gd2 Si2 Gd2 78.79(11) 3_656 5_666
Si3 Si2 Y2 66.99(12) 1_554 5_666
Y3 Si2 Y2 140.55(6) 6_556 5_666
Gd3 Si2 Y2 140.55(6) 6_556 5_666
Y2 Si2 Y2 132.22(16) 8_665 5_666
Gd2 Si2 Y2 132.22(16) 8_665 5_666
Y2 Si2 Y2 82.26(7) 2_564 5_666
Gd2 Si2 Y2 82.26(7) 2_564 5_666
Y2 Si2 Y2 78.79(11) 3_656 5_666
Gd2 Si2 Y2 78.79(11) 3_656 5_666
Gd2 Si2 Y2 0.00(3) 5_666 5_666
Si3 Si2 Gd1 66.30(11) 1_554 5_665
Y3 Si2 Gd1 71.39(9) 6_556 5_665
Gd3 Si2 Gd1 71.39(9) 6_556 5_665
Y2 Si2 Gd1 142.14(16) 8_665 5_665
Gd2 Si2 Gd1 142.14(16) 8_665 5_665
Y2 Si2 Gd1 83.46(5) 2_564 5_665
Gd2 Si2 Gd1 83.46(5) 2_564 5_665
Y2 Si2 Gd1 132.76(15) 3_656 5_665
Gd2 Si2 Gd1 132.76(15) 3_656 5_665
Gd2 Si2 Gd1 77.10(6) 5_666 5_665
Y2 Si2 Gd1 77.10(6) 5_666 5_665
Si2 Si3 Gd3 117.21(19) 1_556 .
Si2 Si3 Y3 118.9(2) 1_556 6_657
Gd3 Si3 Y3 123.91(15) . 6_657
Si2 Si3 Gd3 118.9(2) 1_556 6_657
Gd3 Si3 Gd3 123.91(15) . 6_657
Y3 Si3 Gd3 0.00(3) 6_657 6_657
Si2 Si3 Y2 63.57(12) 1_556 3_657
Gd3 Si3 Y2 141.29(6) . 3_657
Y3 Si3 Y2 69.33(9) 6_657 3_657
Gd3 Si3 Y2 69.33(9) 6_657 3_657
Si2 Si3 Gd2 63.57(12) 1_556 3_657
Gd3 Si3 Gd2 141.29(6) . 3_657
Y3 Si3 Gd2 69.33(9) 6_657 3_657
Gd3 Si3 Gd2 69.33(9) 6_657 3_657
Y2 Si3 Gd2 0.000(14) 3_657 3_657
Si2 Si3 Y2 63.57(12) 1_556 5_667
Gd3 Si3 Y2 141.29(6) . 5_667
Y3 Si3 Y2 69.33(9) 6_657 5_667
Gd3 Si3 Y2 69.33(9) 6_657 5_667
Y2 Si3 Y2 76.26(11) 3_657 5_667
Gd2 Si3 Y2 76.26(11) 3_657 5_667
Si2 Si3 Gd2 63.57(12) 1_556 5_667
Gd3 Si3 Gd2 141.29(6) . 5_667
Y3 Si3 Gd2 69.33(9) 6_657 5_667
Gd3 Si3 Gd2 69.33(9) 6_657 5_667
Y2 Si3 Gd2 76.26(11) 3_657 5_667
Gd2 Si3 Gd2 76.26(11) 3_657 5_667
Y2 Si3 Gd2 0.000(17) 5_667 5_667
Si2 Si3 Gd1 133.96(6) 1_556 8_766
Gd3 Si3 Gd1 71.91(9) . 8_766
Y3 Si3 Gd1 70.00(8) 6_657 8_766
Gd3 Si3 Gd1 70.00(8) 6_657 8_766
Y2 Si3 Gd1 81.92(5) 3_657 8_766
Gd2 Si3 Gd1 81.92(5) 3_657 8_766
Y2 Si3 Gd1 138.45(15) 5_667 8_766
Gd2 Si3 Gd1 138.45(15) 5_667 8_766
Si2 Si3 Y1 133.96(6) 1_556 8_766
Gd3 Si3 Y1 71.91(9) . 8_766
Y3 Si3 Y1 70.00(8) 6_657 8_766
Gd3 Si3 Y1 70.00(8) 6_657 8_766
Y2 Si3 Y1 81.92(5) 3_657 8_766
Gd2 Si3 Y1 81.92(5) 3_657 8_766
Y2 Si3 Y1 138.45(15) 5_667 8_766
Gd2 Si3 Y1 138.45(15) 5_667 8_766
Gd1 Si3 Y1 0.00(2) 8_766 8_766
Si2 Si3 Gd1 133.96(6) 1_556 2_665
Gd3 Si3 Gd1 71.91(9) . 2_665
Y3 Si3 Gd1 70.00(8) 6_657 2_665
Gd3 Si3 Gd1 70.00(8) 6_657 2_665
Y2 Si3 Gd1 138.45(15) 3_657 2_665
Gd2 Si3 Gd1 138.45(15) 3_657 2_665
Y2 Si3 Gd1 81.92(5) 5_667 2_665
Gd2 Si3 Gd1 81.92(5) 5_667 2_665
Gd1 Si3 Gd1 92.07(12) 8_766 2_665
Y1 Si3 Gd1 92.07(12) 8_766 2_665

loop_
_geom_bond_atom_site_label_1
_geom_bond_atom_site_label_2
_geom_bond_distance
_geom_bond_site_symmetry_2
Gd1 Si1 3.057(3) 6_656
Gd1 Si1 3.092(3) .
Gd1 Si3 3.126(3) 2_664
Gd1 Si1 3.134(3) 5_766
Gd1 Si3 3.152(3) 5_666
Gd1 Si2 3.166(3) 5_665
Gd1 Y3 3.5134(11) 5_666
Gd1 Gd3 3.5134(11) 5_666
Gd1 Y3 3.5655(11) 2_664
Gd1 Gd3 3.5655(11) 2_664
Gd1 Gd2 3.7471(12) 2_664
Gd1 Y2 3.7471(12) 2_664
Gd2 Si1 2.872(3) .
Gd2 Si1 2.889(3) 2_665
Gd2 Si2 2.953(3) 2_565
Gd2 Si2 2.957(4) 5_666
Gd2 Si1 2.977(3) 6_557
Gd2 Si3 3.039(4) 5_667
Gd2 Y3 3.4313(12) 5_666
Gd2 Gd3 3.4313(12) 5_666
Gd2 Y3 3.4331(11) 2_565
Gd2 Gd3 3.4331(11) 2_565
Gd2 Gd1 3.7471(12) 2_665
Gd2 Y1 3.7471(12) 2_665
Gd3 Si2 2.936(5) 6_656
Gd3 Si3 2.941(5) .
Gd3 Si3 2.996(4) 6_557
Gd3 Si1 3.113(3) 3_656
Gd3 Si1 3.113(3) 5_666
Gd3 Si2 3.313(5) .
Gd3 Y2 3.4313(12) 3_656
Gd3 Y2 3.4313(12) 5_666
Gd3 Gd2 3.4313(12) 3_656
Gd3 Gd2 3.4313(12) 5_666
Gd3 Y2 3.4331(11) 2_564
Gd3 Gd2 3.4331(11) 2_564
Si1 Si1 2.491(6) 5_766
Si1 Y2 2.889(3) 2_664
Si1 Gd2 2.889(3) 2_664
Si1 Y2 2.977(3) 6_657
Si1 Gd2 2.977(3) 6_657
Si1 Gd1 3.057(3) 6_556
Si1 Y1 3.057(3) 6_556
Si1 Y3 3.113(3) 5_666
Si2 Si3 2.508(6) 1_554
Si2 Y3 2.936(5) 6_556
Si2 Gd3 2.936(5) 6_556
Si2 Y2 2.953(3) 8_665
Si2 Gd2 2.953(3) 8_665
Si2 Y2 2.953(3) 2_564
Si2 Gd2 2.953(3) 2_564
Si2 Y2 2.957(4) 3_656
Si2 Gd2 2.957(4) 3_656
Si2 Gd2 2.957(4) 5_666
Si2 Y2 2.957(4) 5_666
Si2 Gd1 3.166(3) 5_665
Si3 Si2 2.508(6) 1_556
Si3 Y3 2.996(4) 6_657
Si3 Gd3 2.996(4) 6_657
Si3 Y2 3.039(4) 3_657
Si3 Gd2 3.039(4) 3_657
Si3 Y2 3.039(4) 5_667
Si3 Gd2 3.039(4) 5_667
Si3 Gd1 3.126(3) 8_766
Si3 Y1 3.126(3) 8_766
Si3 Gd1 3.126(3) 2_665
